data_7059693
loop_
_publ_author_name
'Khan, Samim'
'Halder, Soumi'
'Dey, Arka'
'Dutta, Basudeb'
'Pratim Ray, Partha'
'Chattopadhyay, Shouvik'

_publ_section_title
;
 Synthesis of an electrically conductive square planar copper(ii) complex
 and its utilization in the fabrication of a photosensitive Schottky diode
 device and DFT study
;
_journal_issue 27
_journal_name_full 'New Journal of Chemistry'
_journal_page_first 11622
_journal_page_last 11630
_journal_paper_doi 10.1039/D0NJ02162H
_journal_volume 44
_journal_year 2020
_chemical_formula_sum 'C19 H23 Cu N3 O S'
_chemical_formula_weight 405.01
_space_group_crystal_system monoclinic
_space_group_IT_number 14
_space_group_name_Hall '-P 2yab'
_space_group_name_H-M_alt 'P 1 21/a 1'
_atom_sites_solution_hydrogens geom
_audit_creation_method SHELXL-2018/3
_audit_update_record
;
2020-06-04 deposited with the CCDC.	2020-06-10 downloaded from the CCDC.
;
_cell_angle_alpha 90
_cell_angle_beta 106.108(5)
_cell_angle_gamma 90
_cell_formula_units_Z 4
_cell_length_a 14.659(4)
_cell_length_b 7.247(2)
_cell_length_c 18.776(6)
_cell_measurement_reflns_used 897
_cell_measurement_temperature 293(2)
_cell_measurement_theta_max 28.91
_cell_measurement_theta_min 2.05
_cell_volume 1916.3(10)
_computing_cell_refinement 'SAINT V8.37A (Bruker AXS Inc., 2015)'
_computing_data_collection 'APEX3 (Bruker AXS Inc., 2015)'
_computing_data_reduction 'SAINT V8.37A (Bruker AXS Inc., 2015)'
_computing_molecular_graphics 'DIAMOND (Crystal Impact)'
_computing_publication_material 'PLATON (Spek, 2003)'
_computing_structure_refinement 'SHELXL-2018/3 (Sheldrick, 2018)'
_computing_structure_solution 'XT V2014/1 (Bruker AXS Inc., 2014)'
_diffrn_ambient_temperature 293(2)
_diffrn_measured_fraction_theta_full 0.990
_diffrn_measured_fraction_theta_max 0.990
_diffrn_measurement_device_type 'Bruker SMART APEX II diffractometer'
_diffrn_radiation_type MoK\a
_diffrn_radiation_wavelength 0.71073
_diffrn_reflns_av_R_equivalents 0.0341
_diffrn_reflns_av_unetI/netI 0.0435
_diffrn_reflns_Laue_measured_fraction_full 0.990
_diffrn_reflns_Laue_measured_fraction_max 0.990
_diffrn_reflns_limit_h_max 17
_diffrn_reflns_limit_h_min -17
_diffrn_reflns_limit_k_max 5
_diffrn_reflns_limit_k_min -8
_diffrn_reflns_limit_l_max 21
_diffrn_reflns_limit_l_min -22
_diffrn_reflns_number 8292
_diffrn_reflns_point_group_measured_fraction_full 0.990
_diffrn_reflns_point_group_measured_fraction_max 0.990
_diffrn_reflns_theta_full 24.911
_diffrn_reflns_theta_max 24.911
_diffrn_reflns_theta_min 2.798
_diffrn_source 'fine-focus sealed tube'
_exptl_absorpt_coefficient_mu 1.260
_exptl_absorpt_correction_T_max 0.778
_exptl_absorpt_correction_T_min 0.743
_exptl_absorpt_correction_type multi-scan
_exptl_absorpt_process_details SADABS
_exptl_crystal_colour black
_exptl_crystal_density_diffrn 1.404
_exptl_crystal_density_method 'not measured'
_exptl_crystal_description block
_exptl_crystal_F_000 844
_exptl_crystal_size_max 0.3
_exptl_crystal_size_mid 0.2
_exptl_crystal_size_min 0.2
_refine_diff_density_max 0.472
_refine_diff_density_min -0.567
_refine_diff_density_rms 0.057
_refine_ls_extinction_method none
_refine_ls_goodness_of_fit_ref 1.079
_refine_ls_hydrogen_treatment constr
_refine_ls_matrix_type full
_refine_ls_number_parameters 246
_refine_ls_number_reflns 3312
_refine_ls_number_restraints 0
_refine_ls_restrained_S_all 1.079
_refine_ls_R_factor_all 0.0547
_refine_ls_R_factor_gt 0.0407
_refine_ls_shift/su_max 0.001
_refine_ls_shift/su_mean 0.000
_refine_ls_structure_factor_coef Fsqd
_refine_ls_weighting_details 'w=1/[\s^2^(Fo^2^)+(0.0533P)^2^+0.4171P] where P=(Fo^2^+2Fc^2^)/3'
_refine_ls_weighting_scheme calc
_refine_ls_wR_factor_gt 0.1045
_refine_ls_wR_factor_ref 0.1119
_reflns_Friedel_coverage 0.000
_reflns_number_gt 2564
_reflns_number_total 3312
_reflns_threshold_expression 'I > 2\s(I)'
_cod_data_source_file d0nj02162h2.cif
_cod_data_source_block shelx
_cod_depositor_comments
;
The following automatic conversions were performed:

data item '_exptl_absorpt_correction_type' value 'MULTI-SCAN' was
changed to 'multi-scan' in accordance with the
/home/data/users/saulius/crontab/automatic-downloads/rss-feeds/RSC/lib/dictionaries/cif_core.dic
dictionary named 'cif_core.dic' version 2.4.2 last updated on
2011-04-26.

Automatic conversion script
Id: cif_fix_values 7556 2019-12-06 15:28:31Z antanas 

 Adding full bibliography for 7059693.cif.

 Adding full bibliography for 7059693.cif.
;
_cod_original_cell_volume 1916.4(10)
_cod_original_sg_symbol_H-M 'P 21/a'
_cod_database_code 7059693
_shelx_shelxl_version_number 2018/3
_shelx_space_group_comment
;
The symmetry employed for this shelxl refinement is uniquely defined
by the following loop, which should always be used as a source of
symmetry information in preference to the above space-group names.
They are only intended as comments.
;
_shelx_estimated_absorpt_t_min 0.787
_shelx_estimated_absorpt_t_max 0.787

loop_
_space_group_symop_operation_xyz
'x, y, z'
'-x+1/2, y+1/2, -z'
'-x, -y, -z'
'x-1/2, -y-1/2, z'

loop_
_atom_site_label
_atom_site_type_symbol
_atom_site_fract_x
_atom_site_fract_y
_atom_site_fract_z
_atom_site_U_iso_or_equiv
_atom_site_adp_type
_atom_site_occupancy
_atom_site_site_symmetry_order
_atom_site_calc_flag
_atom_site_refinement_flags_posn
_atom_site_refinement_flags_adp
_atom_site_refinement_flags_occupancy
_atom_site_disorder_assembly
_atom_site_disorder_group
C5A C 0.1292(7) 0.0802(11) 0.3599(6) 0.113(4) Uani 0.568(12) 1 d . . P A 1
H5AA H 0.161085 -0.004332 0.335502 0.170 Uiso 0.568(12) 1 calc R U P A 1
H5AB H 0.161782 0.084181 0.411834 0.170 Uiso 0.568(12) 1 calc R U P A 1
H5AC H 0.065036 0.039981 0.353274 0.170 Uiso 0.568(12) 1 calc R U P A 1
C5 C 0.1753(9) 0.2037(16) 0.3072(6) 0.091(4) Uani 0.432(12) 1 d . . P A 2
H5A H 0.182848 0.082549 0.288933 0.136 Uiso 0.432(12) 1 calc R U P A 2
H5B H 0.170022 0.292357 0.268253 0.136 Uiso 0.432(12) 1 calc R U P A 2
H5C H 0.229526 0.232790 0.347852 0.136 Uiso 0.432(12) 1 calc R U P A 2
Cu1 Cu 0.07470(2) 0.62241(5) 0.28776(2) 0.04884(17) Uani 1 1 d . . . . .
S1 S 0.39786(7) 0.60995(14) 0.40238(7) 0.0779(3) Uani 1 1 d . . . . .
N2 N 0.0808(2) 0.4107(4) 0.36170(15) 0.0573(7) Uani 1 1 d . . . . .
O1 O 0.06596(14) 0.7805(4) 0.20678(12) 0.0640(7) Uani 1 1 d . . . . .
N3 N -0.06047(17) 0.5756(3) 0.25500(14) 0.0460(6) Uani 1 1 d . . . . .
N1 N 0.2107(2) 0.6649(5) 0.32260(18) 0.0701(9) Uani 1 1 d . . . . .
C1 C 0.2890(2) 0.6433(4) 0.35503(19) 0.0519(8) Uani 1 1 d . . . . .
C8 C -0.12467(19) 0.6580(4) 0.20193(16) 0.0391(7) Uani 1 1 d . . . . .
C19 C -0.0093(2) 0.8677(4) 0.16839(17) 0.0470(7) Uani 1 1 d . . . . .
C17 C -0.0650(2) 1.1111(4) 0.07741(19) 0.0567(9) Uani 1 1 d . . . . .
H17 H -0.052011 1.197934 0.045108 0.068 Uiso 1 1 calc R U . . .
C16 C -0.1594(2) 1.0892(4) 0.08113(16) 0.0408(7) Uani 1 1 d . . . . .
C10 C -0.10323(19) 0.8287(4) 0.16893(15) 0.0372(6) Uani 1 1 d . . . . .
C6 C -0.0177(2) 0.3885(5) 0.3649(2) 0.0629(9) Uani 1 1 d . . . . .
H6A H -0.032087 0.481921 0.397132 0.075 Uiso 1 1 calc R U . . .
H6B H -0.025212 0.268371 0.385349 0.075 Uiso 1 1 calc R U . . .
C11 C -0.17880(18) 0.9524(4) 0.12971(15) 0.0372(6) Uani 1 1 d . . . . .
C15 C -0.2334(2) 1.2009(4) 0.03905(16) 0.0486(7) Uani 1 1 d . . . . .
H15 H -0.220268 1.287380 0.006658 0.058 Uiso 1 1 calc R U . . .
C7 C -0.0860(3) 0.4060(4) 0.2881(2) 0.0683(10) Uani 1 1 d . . . . .
H7A H -0.080639 0.299742 0.258123 0.082 Uiso 1 1 calc R U . . .
H7B H -0.150842 0.413512 0.291238 0.082 Uiso 1 1 calc R U . . .
C9 C -0.2194(2) 0.5639(4) 0.16977(18) 0.0528(8) Uani 1 1 d . . . . .
H9A H -0.209368 0.434559 0.163819 0.079 Uiso 1 1 calc R U . . .
H9B H -0.250305 0.617206 0.122421 0.079 Uiso 1 1 calc R U . . .
H9C H -0.258507 0.580243 0.202678 0.079 Uiso 1 1 calc R U . . .
C12 C -0.2714(2) 0.9528(4) 0.13862(17) 0.0469(7) Uani 1 1 d . . . . .
H12 H -0.285089 0.876159 0.174027 0.056 Uiso 1 1 calc R U . . .
C18 C 0.0065(2) 1.0089(5) 0.11957(18) 0.0595(9) Uani 1 1 d . . . . .
H18 H 0.068002 1.030584 0.116990 0.071 Uiso 1 1 calc R U . . .
C14 C -0.3235(2) 1.1853(5) 0.04461(19) 0.0577(9) Uani 1 1 d . . . . .
H14 H -0.372345 1.254973 0.014354 0.069 Uiso 1 1 calc R U . . .
C13 C -0.3414(2) 1.0633(5) 0.09639(19) 0.0567(9) Uani 1 1 d . . . . .
H13 H -0.402155 1.056805 0.102403 0.068 Uiso 1 1 calc R U . . .
C2 C 0.1298(3) 0.6253(7) 0.4710(2) 0.0909(14) Uani 1 1 d . . . . .
H2A H 0.172035 0.635634 0.520059 0.136 Uiso 1 1 calc R U . . .
H2B H 0.143118 0.721914 0.440369 0.136 Uiso 1 1 calc R U . . .
H2C H 0.065338 0.635836 0.473155 0.136 Uiso 1 1 calc R U . . .
C3 C 0.1436(3) 0.4426(6) 0.4389(2) 0.0744(11) Uani 1 1 d . . . . .
H3A H 0.131643 0.346145 0.471041 0.089 Uiso 1 1 calc R U . . .
H3B H 0.209326 0.432115 0.438296 0.089 Uiso 1 1 calc R U . . .
C4B C 0.0923(11) 0.2088(18) 0.3316(9) 0.080(4) Uani 0.432(12) 1 d . . P A 2
H4BA H 0.096980 0.118828 0.370660 0.096 Uiso 0.432(12) 1 calc R U P A 2
H4BB H 0.037290 0.178581 0.290812 0.096 Uiso 0.432(12) 1 calc R U P A 2
C4A C 0.1290(7) 0.2703(13) 0.3269(7) 0.076(3) Uani 0.568(12) 1 d . . P A 1
H4AA H 0.194027 0.308833 0.332783 0.091 Uiso 0.568(12) 1 calc R U P A 1
H4AB H 0.097307 0.264645 0.274239 0.091 Uiso 0.568(12) 1 calc R U P A 1

loop_
_atom_site_aniso_label
_atom_site_aniso_U_11
_atom_site_aniso_U_22
_atom_site_aniso_U_33
_atom_site_aniso_U_23
_atom_site_aniso_U_13
_atom_site_aniso_U_12
C5A 0.114(7) 0.046(5) 0.179(11) 0.011(6) 0.042(7) 0.012(5)
C5 0.108(9) 0.069(7) 0.107(9) -0.012(6) 0.047(7) 0.019(6)
Cu1 0.0423(2) 0.0589(3) 0.0434(3) 0.00879(18) 0.00883(18) 0.00771(17)
S1 0.0475(5) 0.0754(6) 0.0992(9) 0.0014(6) 0.0010(5) 0.0054(4)
N2 0.0635(17) 0.0542(16) 0.0518(17) 0.0094(13) 0.0118(14) 0.0207(13)
O1 0.0355(11) 0.0944(18) 0.0627(15) 0.0319(13) 0.0144(11) 0.0102(12)
N3 0.0466(14) 0.0413(13) 0.0469(16) 0.0070(12) 0.0078(12) -0.0022(11)
N1 0.0501(18) 0.093(2) 0.061(2) 0.0197(17) 0.0050(15) 0.0038(16)
C1 0.0478(19) 0.0530(19) 0.054(2) 0.0059(15) 0.0129(16) 0.0002(15)
C8 0.0394(16) 0.0431(16) 0.0352(16) -0.0043(13) 0.0112(13) 0.0009(12)
C19 0.0384(16) 0.064(2) 0.0379(17) 0.0067(15) 0.0095(14) 0.0003(14)
C17 0.0531(19) 0.064(2) 0.051(2) 0.0173(16) 0.0102(16) -0.0130(16)
C16 0.0449(16) 0.0421(16) 0.0329(16) -0.0022(12) 0.0068(13) -0.0023(13)
C10 0.0395(15) 0.0423(15) 0.0286(16) -0.0010(12) 0.0073(13) -0.0013(12)
C6 0.070(2) 0.0508(19) 0.064(2) 0.0203(17) 0.0118(19) 0.0007(16)
C11 0.0390(15) 0.0401(14) 0.0324(16) -0.0037(12) 0.0100(13) 0.0001(12)
C15 0.059(2) 0.0440(16) 0.0384(18) 0.0034(14) 0.0060(15) 0.0020(14)
C7 0.073(2) 0.0464(18) 0.073(3) 0.0166(17) 0.000(2) -0.0123(17)
C9 0.0494(18) 0.0501(17) 0.052(2) -0.0016(15) 0.0020(15) -0.0107(15)
C12 0.0453(17) 0.0541(17) 0.0438(18) 0.0021(15) 0.0164(14) 0.0059(15)
C18 0.0382(17) 0.082(2) 0.056(2) 0.0221(19) 0.0091(16) -0.0128(17)
C14 0.057(2) 0.0550(19) 0.055(2) 0.0050(17) 0.0047(17) 0.0202(16)
C13 0.0466(18) 0.067(2) 0.059(2) 0.0018(18) 0.0188(17) 0.0139(16)
C2 0.075(3) 0.136(4) 0.057(3) -0.022(3) 0.011(2) -0.012(3)
C3 0.060(2) 0.100(3) 0.059(3) 0.030(2) 0.0090(19) 0.012(2)
C4B 0.091(10) 0.045(8) 0.121(10) 0.017(7) 0.057(8) 0.011(6)
C4A 0.069(7) 0.046(6) 0.124(8) 0.002(5) 0.045(6) 0.014(4)

loop_
_atom_type_symbol
_atom_type_description
_atom_type_scat_dispersion_real
_atom_type_scat_dispersion_imag
_atom_type_scat_source
C C 0.0033 0.0016 'International Tables Vol C Tables 4.2.6.8 and 6.1.1.4'
H H 0.0000 0.0000 'International Tables Vol C Tables 4.2.6.8 and 6.1.1.4'
Cu Cu 0.3201 1.2651 'International Tables Vol C Tables 4.2.6.8 and 6.1.1.4'
N N 0.0061 0.0033 'International Tables Vol C Tables 4.2.6.8 and 6.1.1.4'
O O 0.0106 0.0060 'International Tables Vol C Tables 4.2.6.8 and 6.1.1.4'
S S 0.1246 0.1234 'International Tables Vol C Tables 4.2.6.8 and 6.1.1.4'

loop_
_geom_angle_atom_site_label_1
_geom_angle_atom_site_label_2
_geom_angle_atom_site_label_3
_geom_angle
_geom_angle_site_symmetry_1
_geom_angle_site_symmetry_3
_geom_angle_publ_flag
C4A C5A H5AA 109.5 . . ?
C4A C5A H5AB 109.5 . . ?
H5AA C5A H5AB 109.5 . . ?
C4A C5A H5AC 109.5 . . ?
H5AA C5A H5AC 109.5 . . ?
H5AB C5A H5AC 109.5 . . ?
C4B C5 H5A 109.5 . . ?
C4B C5 H5B 109.5 . . ?
H5A C5 H5B 109.5 . . ?
C4B C5 H5C 109.5 . . ?
H5A C5 H5C 109.5 . . ?
H5B C5 H5C 109.5 . . ?
O1 Cu1 N3 90.90(9) . . ?
O1 Cu1 N1 90.51(11) . . ?
N3 Cu1 N1 178.59(11) . . ?
O1 Cu1 N2 169.20(11) . . ?
N3 Cu1 N2 86.13(11) . . ?
N1 Cu1 N2 92.47(12) . . ?
C6 N2 C4A 122.3(5) . . ?
C6 N2 C3 108.8(3) . . ?
C4A N2 C3 106.8(5) . . ?
C6 N2 C4B 96.7(6) . . ?
C3 N2 C4B 112.7(7) . . ?
C6 N2 Cu1 104.49(18) . . ?
C4A N2 Cu1 98.7(5) . . ?
C3 N2 Cu1 115.9(2) . . ?
C4B N2 Cu1 115.8(5) . . ?
C19 O1 Cu1 126.91(18) . . ?
C8 N3 C7 119.3(3) . . ?
C8 N3 Cu1 128.2(2) . . ?
C7 N3 Cu1 111.7(2) . . ?
C1 N1 Cu1 159.4(3) . . ?
N1 C1 S1 178.4(3) . . ?
N3 C8 C10 121.1(2) . . ?
N3 C8 C9 119.0(3) . . ?
C10 C8 C9 119.7(3) . . ?
O1 C19 C10 125.4(3) . . ?
O1 C19 C18 115.9(3) . . ?
C10 C19 C18 118.6(3) . . ?
C18 C17 C16 121.5(3) . . ?
C18 C17 H17 119.3 . . ?
C16 C17 H17 119.3 . . ?
C15 C16 C17 121.4(3) . . ?
C15 C16 C11 119.9(3) . . ?
C17 C16 C11 118.7(3) . . ?
C19 C10 C11 118.7(2) . . ?
C19 C10 C8 120.0(2) . . ?
C11 C10 C8 121.0(2) . . ?
N2 C6 C7 110.4(3) . . ?
N2 C6 H6A 109.6 . . ?
C7 C6 H6A 109.6 . . ?
N2 C6 H6B 109.6 . . ?
C7 C6 H6B 109.6 . . ?
H6A C6 H6B 108.1 . . ?
C12 C11 C16 116.2(3) . . ?
C12 C11 C10 124.2(3) . . ?
C16 C11 C10 119.5(2) . . ?
C14 C15 C16 121.6(3) . . ?
C14 C15 H15 119.2 . . ?
C16 C15 H15 119.2 . . ?
N3 C7 C6 107.1(3) . . ?
N3 C7 H7A 110.3 . . ?
C6 C7 H7A 110.3 . . ?
N3 C7 H7B 110.3 . . ?
C6 C7 H7B 110.3 . . ?
H7A C7 H7B 108.6 . . ?
C8 C9 H9A 109.5 . . ?
C8 C9 H9B 109.5 . . ?
H9A C9 H9B 109.5 . . ?
C8 C9 H9C 109.5 . . ?
H9A C9 H9C 109.5 . . ?
H9B C9 H9C 109.5 . . ?
C13 C12 C11 121.5(3) . . ?
C13 C12 H12 119.2 . . ?
C11 C12 H12 119.2 . . ?
C17 C18 C19 122.0(3) . . ?
C17 C18 H18 119.0 . . ?
C19 C18 H18 119.0 . . ?
C15 C14 C13 118.8(3) . . ?
C15 C14 H14 120.6 . . ?
C13 C14 H14 120.6 . . ?
C12 C13 C14 121.4(3) . . ?
C12 C13 H13 119.3 . . ?
C14 C13 H13 119.3 . . ?
C3 C2 H2A 109.5 . . ?
C3 C2 H2B 109.5 . . ?
H2A C2 H2B 109.5 . . ?
C3 C2 H2C 109.5 . . ?
H2A C2 H2C 109.5 . . ?
H2B C2 H2C 109.5 . . ?
C2 C3 N2 114.2(3) . . ?
C2 C3 H3A 108.7 . . ?
N2 C3 H3A 108.7 . . ?
C2 C3 H3B 108.7 . . ?
N2 C3 H3B 108.7 . . ?
H3A C3 H3B 107.6 . . ?
C5 C4B N2 108.9(10) . . ?
C5 C4B H4BA 109.9 . . ?
N2 C4B H4BA 109.9 . . ?
C5 C4B H4BB 109.9 . . ?
N2 C4B H4BB 109.9 . . ?
H4BA C4B H4BB 108.3 . . ?
N2 C4A C5A 113.0(8) . . ?
N2 C4A H4AA 109.0 . . ?
C5A C4A H4AA 109.0 . . ?
N2 C4A H4AB 109.0 . . ?
C5A C4A H4AB 109.0 . . ?
H4AA C4A H4AB 107.8 . . ?

loop_
_geom_bond_atom_site_label_1
_geom_bond_atom_site_label_2
_geom_bond_distance
_geom_bond_site_symmetry_2
_geom_bond_publ_flag
C5A C4A 1.510(13) . ?
C5A H5AA 0.9600 . ?
C5A H5AB 0.9600 . ?
C5A H5AC 0.9600 . ?
C5 C4B 1.415(17) . ?
C5 H5A 0.9600 . ?
C5 H5B 0.9600 . ?
C5 H5C 0.9600 . ?
Cu1 O1 1.880(2) . ?
Cu1 N3 1.935(2) . ?
Cu1 N1 1.943(3) . ?
Cu1 N2 2.055(3) . ?
S1 C1 1.615(4) . ?
N2 C6 1.470(4) . ?
N2 C4A 1.489(10) . ?
N2 C3 1.505(5) . ?
N2 C4B 1.594(14) . ?
O1 C19 1.302(3) . ?
N3 C8 1.309(4) . ?
N3 C7 1.472(4) . ?
N1 C1 1.151(4) . ?
C8 C10 1.456(4) . ?
C8 C9 1.514(4) . ?
C19 C10 1.408(4) . ?
C19 C18 1.435(4) . ?
C17 C18 1.346(4) . ?
C17 C16 1.414(4) . ?
C17 H17 0.9300 . ?
C16 C15 1.407(4) . ?
C16 C11 1.428(4) . ?
C10 C11 1.456(4) . ?
C6 C7 1.515(5) . ?
C6 H6A 0.9700 . ?
C6 H6B 0.9700 . ?
C11 C12 1.413(4) . ?
C15 C14 1.358(4) . ?
C15 H15 0.9300 . ?
C7 H7A 0.9700 . ?
C7 H7B 0.9700 . ?
C9 H9A 0.9600 . ?
C9 H9B 0.9600 . ?
C9 H9C 0.9600 . ?
C12 C13 1.368(4) . ?
C12 H12 0.9300 . ?
C18 H18 0.9300 . ?
C14 C13 1.392(5) . ?
C14 H14 0.9300 . ?
C13 H13 0.9300 . ?
C2 C3 1.491(6) . ?
C2 H2A 0.9600 . ?
C2 H2B 0.9600 . ?
C2 H2C 0.9600 . ?
C3 H3A 0.9700 . ?
C3 H3B 0.9700 . ?
C4B H4BA 0.9700 . ?
C4B H4BB 0.9700 . ?
C4A H4AA 0.9700 . ?
C4A H4AB 0.9700 . ?

loop_
_geom_torsion_atom_site_label_1
_geom_torsion_atom_site_label_2
_geom_torsion_atom_site_label_3
_geom_torsion_atom_site_label_4
_geom_torsion
_geom_torsion_site_symmetry_1
_geom_torsion_site_symmetry_2
_geom_torsion_site_symmetry_3
_geom_torsion_site_symmetry_4
_geom_torsion_publ_flag
N3 Cu1 O1 C19 22.9(3) . . . . ?
N1 Cu1 O1 C19 -157.2(3) . . . . ?
N2 Cu1 O1 C19 96.7(6) . . . . ?
C7 N3 C8 C10 178.4(3) . . . . ?
Cu1 N3 C8 C10 -12.9(4) . . . . ?
C7 N3 C8 C9 -7.4(4) . . . . ?
Cu1 N3 C8 C9 161.3(2) . . . . ?
Cu1 O1 C19 C10 -15.4(5) . . . . ?
Cu1 O1 C19 C18 167.5(2) . . . . ?
C18 C17 C16 C15 177.6(3) . . . . ?
C18 C17 C16 C11 -1.4(5) . . . . ?
O1 C19 C10 C11 172.8(3) . . . . ?
C18 C19 C10 C11 -10.1(4) . . . . ?
O1 C19 C10 C8 -13.2(5) . . . . ?
C18 C19 C10 C8 163.9(3) . . . . ?
N3 C8 C10 C19 27.3(4) . . . . ?
C9 C8 C10 C19 -146.9(3) . . . . ?
N3 C8 C10 C11 -158.9(3) . . . . ?
C9 C8 C10 C11 27.0(4) . . . . ?
C4A N2 C6 C7 -69.5(6) . . . . ?
C3 N2 C6 C7 165.2(3) . . . . ?
C4B N2 C6 C7 -78.0(6) . . . . ?
Cu1 N2 C6 C7 40.8(3) . . . . ?
C15 C16 C11 C12 -7.1(4) . . . . ?
C17 C16 C11 C12 171.9(3) . . . . ?
C15 C16 C11 C10 175.6(3) . . . . ?
C17 C16 C11 C10 -5.4(4) . . . . ?
C19 C10 C11 C12 -165.9(3) . . . . ?
C8 C10 C11 C12 20.1(4) . . . . ?
C19 C10 C11 C16 11.2(4) . . . . ?
C8 C10 C11 C16 -162.7(3) . . . . ?
C17 C16 C15 C14 -177.4(3) . . . . ?
C11 C16 C15 C14 1.6(4) . . . . ?
C8 N3 C7 C6 -156.5(3) . . . . ?
Cu1 N3 C7 C6 33.0(4) . . . . ?
N2 C6 C7 N3 -49.8(4) . . . . ?
C16 C11 C12 C13 7.5(4) . . . . ?
C10 C11 C12 C13 -175.3(3) . . . . ?
C16 C17 C18 C19 2.5(5) . . . . ?
O1 C19 C18 C17 -179.2(3) . . . . ?
C10 C19 C18 C17 3.5(5) . . . . ?
C16 C15 C14 C13 3.8(5) . . . . ?
C11 C12 C13 C14 -2.4(5) . . . . ?
C15 C14 C13 C12 -3.5(5) . . . . ?
C6 N2 C3 C2 -69.9(4) . . . . ?
C4A N2 C3 C2 156.2(5) . . . . ?
C4B N2 C3 C2 -175.9(6) . . . . ?
Cu1 N2 C3 C2 47.4(4) . . . . ?
C6 N2 C4B C5 167.0(10) . . . . ?
C3 N2 C4B C5 -79.4(11) . . . . ?
Cu1 N2 C4B C5 57.3(13) . . . . ?
C6 N2 C4A C5A -56.1(10) . . . . ?
C3 N2 C4A C5A 70.1(8) . . . . ?
Cu1 N2 C4A C5A -169.4(7) . . . . ?
